data_7714091
loop_
_publ_author_name
'Kulmaczewski, Rafal'
'Halcrow, Malcolm'

_publ_section_title
;
 Iron(II) Complexes of 2,6-Bis(imidazo[1,2&#x2011;a]pyridin-2-yl)pyridine
 and Related Ligands with Annelated Distal Heterocyclic Donors
;
_journal_name_full 'Dalton Transactions'
_journal_paper_doi 10.1039/D3DT02747C
_journal_year 2023
_chemical_formula_moiety 'C34 H22 Fe N14, 2(B F4), 3.5(C H3 N O2), 0.5(C4 H10 O)'
_chemical_formula_sum 'C39.5 H37.5 B2 F8 Fe N17.5 O7.5'
_chemical_formula_weight 1106.84
_chemical_name_systematic
'Bis[2,6-Bis(imidazo[1,2-a]pyrimidin-2-yl)pyridine]iron(II)ditetrafluoroborate nitromethane/diethyl ether solvate'
_space_group_crystal_system triclinic
_space_group_IT_number 2
_space_group_name_Hall '-P 1'
_space_group_name_H-M_alt 'P -1'
_atom_sites_solution_hydrogens geom
_audit_creation_date 2022-07-27
_audit_creation_method
;
Olex2 1.5
(compiled 2021.07.19 svn.r715e62df for OlexSys, GUI svn.r6383)
;
_audit_update_record
;
2023-08-15 deposited with the CCDC.	2023-10-02 downloaded from the CCDC.
;
_cell_angle_alpha 80.455(4)
_cell_angle_beta 89.884(4)
_cell_angle_gamma 76.630(4)
_cell_formula_units_Z 2
_cell_length_a 12.6361(6)
_cell_length_b 13.4938(7)
_cell_length_c 14.3473(7)
_cell_measurement_reflns_used 6232
_cell_measurement_temperature 120(2)
_cell_measurement_theta_max 73.29
_cell_measurement_theta_min 4.33
_cell_volume 2345.4(2)
_computing_cell_refinement 'CrysAlisPro, Agilent Technologies'
_computing_data_collection 'CrysAlisPro, Agilent Technologies'
_computing_data_reduction 'CrysAlisPro, Agilent Technologies'
_computing_molecular_graphics 'Olex2 1.5 (Dolomanov et al., 2009)'
_computing_publication_material 'Olex2 1.5 (Dolomanov et al., 2009)'
_computing_structure_refinement 'SHELXL 2018/3 (Sheldrick, 2015)'
_computing_structure_solution 'SHELXS-97 (Sheldrick, 1990)'
_diffrn_ambient_temperature 120.15
_diffrn_detector_area_resol_mean 5.3095
_diffrn_measured_fraction_theta_full 0.967
_diffrn_measured_fraction_theta_max 0.967
_diffrn_measurement_device_type 'SuperNova, Dual, Cu at zero, Atlas'
_diffrn_measurement_method '\w scans'
_diffrn_radiation_type CuK\a
_diffrn_radiation_wavelength 1.54184
_diffrn_reflns_av_R_equivalents 0.0460
_diffrn_reflns_av_unetI/netI 0.0549
_diffrn_reflns_Laue_measured_fraction_full 0.967
_diffrn_reflns_Laue_measured_fraction_max 0.967
_diffrn_reflns_limit_h_max 10
_diffrn_reflns_limit_h_min -14
_diffrn_reflns_limit_k_max 16
_diffrn_reflns_limit_k_min -16
_diffrn_reflns_limit_l_max 17
_diffrn_reflns_limit_l_min -17
_diffrn_reflns_number 16691
_diffrn_reflns_point_group_measured_fraction_full 0.967
_diffrn_reflns_point_group_measured_fraction_max 0.967
_diffrn_reflns_theta_full 67.072
_diffrn_reflns_theta_max 67.072
_diffrn_reflns_theta_min 3.126
_diffrn_source 'sealed X-ray tube'
_exptl_absorpt_coefficient_mu 3.492
_exptl_absorpt_correction_T_max 1.000
_exptl_absorpt_correction_T_min 0.604
_exptl_absorpt_correction_type multi-scan
_exptl_absorpt_process_details
;
CrysAlisPro, Agilent Technologies,
Version 1.171.36.24 (release 03-12-2012 CrysAlis171 .NET)
Empirical absorption correction using spherical harmonics,
 implemented in SCALE3 ABSPACK scaling algorithm.
;
_exptl_crystal_colour brown
_exptl_crystal_density_diffrn 1.567
_exptl_crystal_density_method 'not measured'
_exptl_crystal_description fragment
_exptl_crystal_F_000 1130
_exptl_crystal_preparation 'Magnetic properties'
_exptl_crystal_recrystallization_method 'Re-crystallisation from solvent: nitromethane/diethyl ether'
_exptl_crystal_size_max 0.20
_exptl_crystal_size_mid 0.20
_exptl_crystal_size_min 0.10
_refine_diff_density_max 0.759
_refine_diff_density_min -0.529
_refine_diff_density_rms 0.094
_refine_ls_extinction_method none
_refine_ls_goodness_of_fit_ref 1.045
_refine_ls_hydrogen_treatment constr
_refine_ls_matrix_type full
_refine_ls_number_parameters 706
_refine_ls_number_reflns 8101
_refine_ls_number_restraints 79
_refine_ls_restrained_S_all 1.062
_refine_ls_R_factor_all 0.0878
_refine_ls_R_factor_gt 0.0748
_refine_ls_shift/su_max 0.000
_refine_ls_shift/su_mean 0.000
_refine_ls_structure_factor_coef Fsqd
_refine_ls_weighting_details 'w=1/[\s^2^(Fo^2^)+(0.1224P)^2^+3.2194P] where P=(Fo^2^+2Fc^2^)/3'
_refine_ls_weighting_scheme calc
_refine_ls_wR_factor_gt 0.1985
_refine_ls_wR_factor_ref 0.2122
_reflns_Friedel_coverage 0.000
_reflns_number_gt 6694
_reflns_number_total 8101
_reflns_threshold_expression 'I > 2\s(I)'
_cod_data_source_file d3dt02747c2.cif
_cod_data_source_block rk172c
_cod_original_formula_sum 'C39.50 H37.50 B2 F8 Fe N17.50 O7.50'
_cod_database_code 7714091
_shelx_shelxl_version_number 2018/3
_shelx_space_group_comment
;
The symmetry employed for this shelxl refinement is uniquely defined
by the following loop, which should always be used as a source of
symmetry information in preference to the above space-group names.
They are only intended as comments.
;
_olex2_refinement_description
;
1. Fixed Uiso
 At 1.2 times of:
  All C(H) groups, All C(H,H) groups
 At 1.5 times of:
  All C(H,H,H) groups
2. Restrained distances
 C64B-C65B = C67B-C68B
 1.54 with sigma of 0.02
 C65B-O66B = O66B-C67B
 1.43 with sigma of 0.02
 C65B-C67B
 2.34 with sigma of 0.02
 C64B-O66B = O66B-C68B
 2.42 with sigma of 0.02
 C64A-N65A
 1.45 with sigma of 0.02
 N65A-O66A = N65A-O67A
 1.22 with sigma of 0.02
 O66A-O67A
 2.09 with sigma of 0.02
 C64A-O66A = C64A-O67A
 2.3 with sigma of 0.02
 C69A-N70A = C69B-N70B = C69C-N70B
 1.45 with sigma of 0.02
 N70A-O71A = N70A-O72A = N70B-O71B = N70B-O72B = N70B-O71C = N70B-O72C
 1.22 with sigma of 0.02
 O71A-O72A = O71B-O72B = O71C-O72C
 2.09 with sigma of 0.02
 C69A-O71A = C69A-O72A = C69B-O71B = C69B-O72B = C69C-O71C = C69C-O72C
 2.3 with sigma of 0.02
 C73A-N74A = C73B-N74B = C73C-N74B
 1.45 with sigma of 0.02
 N74A-O75A = N74A-O76A = N74B-O75B = N74B-O76B = N74B-O75C = N74B-O76C
 1.22 with sigma of 0.02
 O75A-O76A = O75B-O76B = O75C-O76C
 2.09 with sigma of 0.02
 C73A-O75A = C73A-O76A = C73B-O75B = C73B-O76B = C73C-O75C = C73C-O76C
 2.3 with sigma of 0.02
 B50A-F51A = B50A-F52A = B50A-F53A = B50A-F54A
 1.37956 with sigma of 0.02
 B50B-F51B = B50B-F52B = B50B-F53B = B50B-F54B
 1.37956 with sigma of 0.02
 B50C-F51C = B50C-F52C = B50C-F53C = B50C-F54C
 1.37956 with sigma of 0.02
 F51A-F52A = F51A-F53A = F51A-F54A = F52A-F53A = F52A-F54A = F53A-F54A
 2.252821 with sigma of 0.02
 F51B-F52B = F51B-F53B = F51B-F54B = F52B-F53B = F52B-F54B = F53B-F54B
 2.252821 with sigma of 0.02
 F51C-F52C = F51C-F53C = F51C-F54C = F52C-F53C = F52C-F54C = F53C-F54C
 2.252821 with sigma of 0.02
3. Others
 1(DFIX)=1(DFIX)=1(DFIX)=FVAR(1)
 1(DFIX)=1(DFIX)=1(DFIX)=1.633*FVAR(2)
 Fixed Sof: B50A(0.4) F51A(0.4) F52A(0.4) F53A(0.4) F54A(0.4) B50B(0.4)
 F51B(0.4) F52B(0.4) F53B(0.4) F54B(0.4) B50C(0.2) F51C(0.2) F52C(0.2)
 F53C(0.2) F54C(0.2) C64A(0.5) H64D(0.5) H64E(0.5) H64F(0.5) N65A(0.5)
 O66A(0.5) O67A(0.5) H64A(0.5) H64B(0.5) H64C(0.5) C65B(0.5) H65A(0.5)
 H65B(0.5) O66B(0.5) C67B(0.5) H67A(0.5) H67B(0.5) C68B(0.5) H68A(0.5)
 H68B(0.5) H68C(0.5) C69A(0.5) H69A(0.5) H69B(0.5) H69C(0.5) N70A(0.5)
 O71A(0.5) O72A(0.5) N70B(0.5) C69B(0.4) H69D(0.4) H69E(0.4) H69F(0.4)
 O71B(0.4) O72B(0.4) C69C(0.1) H69G(0.1) H69H(0.1) H69I(0.1) O71C(0.1)
 O72C(0.1) C73A(0.5) H73A(0.5) H73B(0.5) H73C(0.5) N74A(0.5) O75A(0.5)
 O76A(0.5) N74B(0.5) C73B(0.4) H73D(0.4) H73E(0.4) H73F(0.4) O75B(0.4)
 O76B(0.4) C73C(0.1) H73G(0.1) H73H(0.1) H73I(0.1) O75C(0.1) O76C(0.1)
4.a Secondary CH2 refined with riding coordinates:
 C65B(H65A,H65B), C67B(H67A,H67B)
4.b Me refined with riding coordinates:
 C64A(H64D,H64E,H64F), C64B(H64A,H64B,H64C), C68B(H68A,H68B,H68C), C69A(H69A,
 H69B,H69C), C69B(H69D,H69E,H69F), C69C(H69G,H69H,H69I), C73A(H73A,H73B,H73C),
 C73B(H73D,H73E,H73F), C73C(H73G,H73H,H73I)
4.c Aromatic/amide H refined with riding coordinates:
 C4(H4), C5(H5), C6(H6), C12(H12), C13(H13), C14(H14), C16(H16), C21(H21),
 C22(H22), C23(H23), C25(H25), C28(H28), C29(H29), C30(H30), C36(H36), C37(H37),
  C38(H38), C40(H40), C45(H45), C46(H46), C47(H47), C49(H49)
4.d Idealised Me refined as rotating group:
 C60(H60A,H60B,H60C)
;
_olex2_submission_special_instructions 'No special instructions were received'

loop_
_space_group_symop_operation_xyz
'x, y, z'
'-x, -y, -z'

loop_
_atom_site_label
_atom_site_type_symbol
_atom_site_fract_x
_atom_site_fract_y
_atom_site_fract_z
_atom_site_U_iso_or_equiv
_atom_site_adp_type
_atom_site_occupancy
_atom_site_site_symmetry_order
_atom_site_calc_flag
_atom_site_refinement_flags_posn
_atom_site_refinement_flags_adp
_atom_site_refinement_flags_occupancy
_atom_site_disorder_assembly
_atom_site_disorder_group
Fe1 Fe 0.49668(5) 0.77618(4) 0.85754(4) 0.02353(19) Uani 1 1 d . . . . .
N2 N 0.5250(3) 0.6212(2) 0.8261(2) 0.0251(7) Uani 1 1 d . . . . .
C3 C 0.4656(3) 0.5569(3) 0.8669(3) 0.0252(8) Uani 1 1 d . . . . .
C4 C 0.4727(4) 0.4609(3) 0.8416(3) 0.0301(9) Uani 1 1 d . . . . .
H4 H 0.431422 0.415300 0.872227 0.036 Uiso 1 1 calc R U . . .
C5 C 0.5419(4) 0.4334(3) 0.7701(3) 0.0349(9) Uani 1 1 d . . . . .
H5 H 0.549295 0.367658 0.751888 0.042 Uiso 1 1 calc R U . . .
C6 C 0.6003(4) 0.5015(3) 0.7254(3) 0.0362(10) Uani 1 1 d . . . . .
H6 H 0.646246 0.484310 0.675114 0.043 Uiso 1 1 calc R U . . .
C7 C 0.5899(3) 0.5955(3) 0.7559(3) 0.0294(9) Uani 1 1 d . . . . .
C8 C 0.3928(3) 0.5998(3) 0.9371(3) 0.0248(8) Uani 1 1 d . . . . .
N9 N 0.3974(3) 0.6962(2) 0.9569(2) 0.0260(7) Uani 1 1 d . . . . .
C10 C 0.3237(3) 0.7164(3) 1.0205(3) 0.0267(8) Uani 1 1 d . . . . .
N11 N 0.2992(3) 0.8004(3) 1.0624(3) 0.0341(8) Uani 1 1 d . . . . .
C12 C 0.2218(4) 0.8028(4) 1.1245(3) 0.0410(11) Uani 1 1 d . . . . .
H12 H 0.202885 0.861305 1.155214 0.049 Uiso 1 1 calc R U . . .
C13 C 0.1651(4) 0.7234(4) 1.1483(4) 0.0440(12) Uani 1 1 d . . . . .
H13 H 0.110383 0.728911 1.193873 0.053 Uiso 1 1 calc R U . . .
C14 C 0.1899(4) 0.6403(4) 1.1053(3) 0.0399(11) Uani 1 1 d . . . . .
H14 H 0.152445 0.586419 1.118753 0.048 Uiso 1 1 calc R U . . .
N15 N 0.2711(3) 0.6356(3) 1.0415(2) 0.0293(7) Uani 1 1 d . . . . .
C16 C 0.3162(3) 0.5617(3) 0.9882(3) 0.0289(9) Uani 1 1 d . . . . .
H16 H 0.297690 0.497519 0.987284 0.035 Uiso 1 1 calc R U . . .
C17 C 0.6446(4) 0.6764(3) 0.7152(3) 0.0312(9) Uani 1 1 d . . . . .
N18 N 0.6250(3) 0.7657(3) 0.7530(2) 0.0285(7) Uani 1 1 d . . . . .
C19 C 0.6864(4) 0.8236(3) 0.7063(3) 0.0320(9) Uani 1 1 d . . . . .
N20 N 0.6954(3) 0.9176(3) 0.7189(3) 0.0400(9) Uani 1 1 d . . . . .
C21 C 0.7627(4) 0.9587(4) 0.6645(3) 0.0433(11) Uani 1 1 d . . . . .
H21 H 0.771078 1.024977 0.672469 0.052 Uiso 1 1 calc R U . . .
C22 C 0.8240(5) 0.9107(4) 0.5947(3) 0.0460(12) Uani 1 1 d . . . . .
H22 H 0.873283 0.943377 0.558493 0.055 Uiso 1 1 calc R U . . .
C23 C 0.8112(4) 0.8184(4) 0.5807(4) 0.0457(12) Uani 1 1 d . . . . .
H23 H 0.848444 0.785315 0.532466 0.055 Uiso 1 1 calc R U . . .
N24 N 0.7424(3) 0.7733(3) 0.6384(3) 0.0370(9) Uani 1 1 d . . . . .
C25 C 0.7140(4) 0.6805(4) 0.6435(3) 0.0387(10) Uani 1 1 d . . . . .
H25 H 0.738097 0.629633 0.604752 0.046 Uiso 1 1 calc R U . . .
N26 N 0.4623(3) 0.9431(2) 0.8261(2) 0.0261(7) Uani 1 1 d . . . . .
C27 C 0.5251(3) 0.9930(3) 0.8667(3) 0.0262(8) Uani 1 1 d . . . . .
C28 C 0.5149(4) 1.0987(3) 0.8409(3) 0.0319(9) Uani 1 1 d . . . . .
H28 H 0.559103 1.133353 0.870703 0.038 Uiso 1 1 calc R U . . .
C29 C 0.4383(4) 1.1523(3) 0.7704(3) 0.0368(10) Uani 1 1 d . . . . .
H29 H 0.429822 1.224635 0.751509 0.044 Uiso 1 1 calc R U . . .
C30 C 0.3742(4) 1.1013(3) 0.7274(3) 0.0352(10) Uani 1 1 d . . . . .
H30 H 0.321786 1.137427 0.678800 0.042 Uiso 1 1 calc R U . . .
C31 C 0.3888(4) 0.9957(3) 0.7574(3) 0.0299(9) Uani 1 1 d . . . . .
C32 C 0.6030(3) 0.9247(3) 0.9375(3) 0.0262(8) Uani 1 1 d . . . . .
N33 N 0.6017(3) 0.8208(2) 0.9570(2) 0.0261(7) Uani 1 1 d . . . . .
C34 C 0.6792(4) 0.7773(3) 1.0230(3) 0.0286(9) Uani 1 1 d . . . . .
N35 N 0.7074(3) 0.6780(3) 1.0651(3) 0.0369(9) Uani 1 1 d . . . . .
C36 C 0.7853(4) 0.6540(4) 1.1307(4) 0.0450(12) Uani 1 1 d . . . . .
H36 H 0.805013 0.584490 1.162835 0.054 Uiso 1 1 calc R U . . .
C37 C 0.8421(4) 0.7248(4) 1.1569(4) 0.0467(12) Uani 1 1 d . . . . .
H37 H 0.899296 0.702500 1.203935 0.056 Uiso 1 1 calc R U . . .
C38 C 0.8135(4) 0.8246(4) 1.1137(3) 0.0405(11) Uani 1 1 d . . . . .
H38 H 0.849243 0.874461 1.129898 0.049 Uiso 1 1 calc R U . . .
N39 N 0.7314(3) 0.8513(3) 1.0458(2) 0.0309(8) Uani 1 1 d . . . . .
C40 C 0.6825(3) 0.9444(3) 0.9912(3) 0.0293(9) Uani 1 1 d . . . . .
H40 H 0.700294 1.009065 0.990817 0.035 Uiso 1 1 calc R U . . .
C41 C 0.3299(4) 0.9292(3) 0.7185(3) 0.0305(9) Uani 1 1 d . . . . .
N42 N 0.3612(3) 0.8250(3) 0.7500(2) 0.0283(7) Uani 1 1 d . . . . .
C43 C 0.2945(4) 0.7833(3) 0.7061(3) 0.0320(9) Uani 1 1 d . . . . .
N44 N 0.2930(3) 0.6833(3) 0.7158(3) 0.0399(9) Uani 1 1 d . . . . .
C45 C 0.2172(5) 0.6611(4) 0.6650(4) 0.0493(13) Uani 1 1 d . . . . .
H45 H 0.213620 0.590796 0.670995 0.059 Uiso 1 1 calc R U . . .
C46 C 0.1417(5) 0.7348(4) 0.6028(4) 0.0563(15) Uani 1 1 d . . . . .
H46 H 0.089284 0.714198 0.567743 0.068 Uiso 1 1 calc R U . . .
C47 C 0.1444(5) 0.8348(4) 0.5934(4) 0.0566(15) Uani 1 1 d . . . . .
H47 H 0.094576 0.886356 0.551473 0.068 Uiso 1 1 calc R U . . .
N48 N 0.2213(3) 0.8601(3) 0.6460(3) 0.0379(9) Uani 1 1 d . . . . .
C49 C 0.2453(4) 0.9526(3) 0.6544(3) 0.0394(11) Uani 1 1 d . . . . .
H49 H 0.209921 1.019280 0.621999 0.047 Uiso 1 1 calc R U . . .
B50A B -0.0106(14) 1.1292(15) 0.6568(12) 0.055(15) Uiso 0.4 1 d D . P A 1
F51A F 0.0258(9) 1.0954(10) 0.7511(7) 0.082(3) Uiso 0.4 1 d D . P A 1
F52A F 0.0611(11) 1.1856(10) 0.6177(10) 0.109(4) Uiso 0.4 1 d D . P A 1
F53A F -0.1213(6) 1.1726(7) 0.6594(8) 0.037(2) Uiso 0.4 1 d D . P A 1
F54A F 0.0016(7) 1.0507(7) 0.6041(7) 0.056(2) Uiso 0.4 1 d D . P A 1
B50B B -0.0207(12) 1.1360(11) 0.6485(10) 0.031(7) Uiso 0.4 1 d D . P B 2
F51B F 0.0278(7) 1.1443(7) 0.7323(6) 0.0433(19) Uiso 0.4 1 d D . P B 2
F52B F 0.0332(7) 1.1762(6) 0.5746(6) 0.0514(18) Uiso 0.4 1 d D . P B 2
F53B F -0.1234(7) 1.1980(9) 0.6378(8) 0.059(4) Uiso 0.4 1 d D . P B 2
F54B F -0.0136(7) 1.0305(6) 0.6420(7) 0.0492(19) Uiso 0.4 1 d D . P B 2
B50C B -0.0076(14) 1.1119(14) 0.6638(11) 0.011(7) Uiso 0.2 1 d D . P C 3
F51C F 0.0624(15) 1.1480(12) 0.7132(11) 0.053(5) Uiso 0.2 1 d D . P C 3
F52C F 0.0213(12) 1.1185(12) 0.5717(8) 0.047(3) Uiso 0.2 1 d D . P C 3
F53C F -0.1121(16) 1.174(2) 0.670(2) 0.16(3) Uiso 0.2 1 d D . P C 3
F54C F -0.0106(13) 1.0125(10) 0.6989(12) 0.058(4) Uiso 0.2 1 d D . P C 3
B55 B 0.7323(5) 0.6042(4) 0.4035(4) 0.0439(13) Uani 1 1 d . . . . .
F56 F 0.7432(4) 0.6965(2) 0.4257(2) 0.0688(10) Uani 1 1 d . . . . .
F57 F 0.8253(3) 0.5622(3) 0.3572(3) 0.0782(11) Uani 1 1 d . . . . .
F58 F 0.7267(4) 0.5348(3) 0.4863(2) 0.0676(10) Uani 1 1 d . . . . .
F59 F 0.6440(4) 0.6137(3) 0.3470(3) 0.0871(13) Uani 1 1 d . . . . .
C60 C 0.9445(8) 0.4138(7) 0.6021(8) 0.109(3) Uani 1 1 d . . . . .
H60A H 0.920682 0.447420 0.537259 0.163 Uiso 1 1 calc R U . . .
H60B H 0.891977 0.374809 0.629070 0.163 Uiso 1 1 calc R U . . .
H60C H 1.016168 0.366563 0.601648 0.163 Uiso 1 1 calc R U . . .
N61 N 0.9516(5) 0.4922(5) 0.6593(6) 0.087(2) Uani 1 1 d . . . . .
O62 O 0.9517(5) 0.4664(5) 0.7455(5) 0.121(3) Uani 1 1 d . . . . .
O63 O 0.9565(4) 0.5779(4) 0.6207(5) 0.0986(19) Uani 1 1 d . . . . .
C64A C 0.5694(11) 0.3594(8) 0.5079(8) 0.065(3) Uiso 0.5 1 d D . P D 1
H64D H 0.568225 0.356948 0.440022 0.097 Uiso 0.5 1 calc R U P D 1
H64E H 0.494974 0.383711 0.527703 0.097 Uiso 0.5 1 calc R U P D 1
H64F H 0.613591 0.406930 0.520627 0.097 Uiso 0.5 1 calc R U P D 1
N65A N 0.6164(8) 0.2560(7) 0.5606(7) 0.050(2) Uiso 0.5 1 d D . P D 1
O66A O 0.6426(10) 0.1843(8) 0.5144(8) 0.095(3) Uiso 0.5 1 d D . P D 1
O67A O 0.6274(8) 0.2374(7) 0.6446(6) 0.069(2) Uiso 0.5 1 d D . P D 1
C64B C 0.500000 0.000000 0.500000 0.116(5) Uiso 1 2 d DS . P E 2
H64A H 0.437977 -0.013387 0.467415 0.174 Uiso 0.5 1 calc R U P E 2
H64B H 0.567925 -0.035130 0.474732 0.174 Uiso 0.5 1 calc R U P E 2
H64C H 0.498913 -0.026044 0.567863 0.174 Uiso 0.5 1 calc R U P E 2
C65B C 0.4933(12) 0.1034(9) 0.4861(11) 0.078(4) Uiso 0.5 1 d D . P E 2
H65A H 0.423353 0.137964 0.510187 0.094 Uiso 0.5 1 calc R U P E 2
H65B H 0.492220 0.128898 0.417251 0.094 Uiso 0.5 1 calc R U P E 2
O66B O 0.5786(11) 0.1329(9) 0.5298(10) 0.111(4) Uiso 0.5 1 d D . P E 2
C67B C 0.5583(18) 0.2419(12) 0.5161(15) 0.110(6) Uiso 0.5 1 d D . P E 2
H67A H 0.480419 0.271081 0.525584 0.132 Uiso 0.5 1 calc R U P E 2
H67B H 0.574672 0.268462 0.450469 0.132 Uiso 0.5 1 calc R U P E 2
C68B C 0.630(3) 0.277(2) 0.587(3) 0.193(17) Uiso 0.5 1 d D . P E 2
H68A H 0.614525 0.352281 0.576086 0.290 Uiso 0.5 1 calc R U P E 2
H68B H 0.612560 0.251081 0.651477 0.290 Uiso 0.5 1 calc R U P E 2
H68C H 0.706665 0.248467 0.576480 0.290 Uiso 0.5 1 calc R U P E 2
C69A C 0.891(2) 0.678(2) 0.8457(19) 0.150(13) Uiso 0.5 1 d D . P F 1
H69A H 0.817803 0.664480 0.849788 0.225 Uiso 0.5 1 calc R U P F 1
H69B H 0.887568 0.748577 0.854938 0.225 Uiso 0.5 1 calc R U P F 1
H69C H 0.919111 0.668195 0.783265 0.225 Uiso 0.5 1 calc R U P F 1
N70A N 0.9619(10) 0.6063(10) 0.9178(9) 0.081(3) Uiso 0.5 1 d D . P F 1
O71A O 0.9324(11) 0.5338(10) 0.9662(10) 0.116(4) Uiso 0.5 1 d D . P F 1
O72A O 1.0552(10) 0.6090(10) 0.9252(9) 0.105(4) Uiso 0.5 1 d D . P F 1
N70B N 0.8900(8) 0.6624(8) 0.8771(9) 0.055(3) Uiso 0.5 1 d D . P . .
C69B C 0.9928(15) 0.631(2) 0.8308(19) 0.119(8) Uiso 0.4 1 d D . P G 2
H69D H 1.004973 0.557830 0.824782 0.178 Uiso 0.4 1 calc R U P G 2
H69E H 0.989538 0.673002 0.767780 0.178 Uiso 0.4 1 calc R U P G 2
H69F H 1.052778 0.640701 0.868744 0.178 Uiso 0.4 1 calc R U P G 2
O71B O 0.8290(8) 0.6036(8) 0.8874(7) 0.059(2) Uiso 0.4 1 d D . P G 2
O72B O 0.858(2) 0.7480(13) 0.892(2) 0.187(11) Uiso 0.4 1 d D . P G 2
C69C C 0.887(7) 0.557(2) 0.897(3) 0.074(18) Uiso 0.1 1 d D . P G 3
H69G H 0.865366 0.539861 0.962554 0.111 Uiso 0.1 1 calc R U P G 3
H69H H 0.834755 0.542912 0.853769 0.111 Uiso 0.1 1 calc R U P G 3
H69I H 0.959684 0.513629 0.889692 0.111 Uiso 0.1 1 calc R U P G 3
O71C O 0.915(4) 0.704(3) 0.8010(16) 0.074(13) Uiso 0.1 1 d D . P G 3
O72C O 0.902(3) 0.708(2) 0.9453(16) 0.043(7) Uiso 0.1 1 d D . P G 3
C73A C 1.0207(12) 1.0662(17) 1.1426(19) 0.134(8) Uiso 0.5 1 d D . P H 1
H73A H 1.056125 1.122193 1.149238 0.201 Uiso 0.5 1 calc R U P H 1
H73B H 1.030750 1.016447 1.201781 0.201 Uiso 0.5 1 calc R U P H 1
H73C H 1.053239 1.031302 1.091111 0.201 Uiso 0.5 1 calc R U P H 1
N74A N 0.9028(9) 1.1096(9) 1.1208(9) 0.068(3) Uiso 0.5 1 d D . P H 1
O75A O 0.8689(11) 1.1993(9) 1.1295(9) 0.103(4) Uiso 0.5 1 d D . P H 1
O76A O 0.8404(10) 1.0593(9) 1.1091(9) 0.095(3) Uiso 0.5 1 d D . P H 1
N74B N 0.9668(9) 1.0830(8) 1.0855(8) 0.066(3) Uiso 0.5 1 d D . P . .
C73B C 0.8999(16) 1.1389(17) 1.1522(14) 0.083(6) Uiso 0.4 1 d D . P I 2
H73D H 0.828635 1.121579 1.155006 0.125 Uiso 0.4 1 calc R U P I 2
H73E H 0.936045 1.119090 1.215117 0.125 Uiso 0.4 1 calc R U P I 2
H73F H 0.890126 1.213442 1.131163 0.125 Uiso 0.4 1 calc R U P I 2
O75B O 1.0580(10) 1.0961(12) 1.0738(11) 0.097(4) Uiso 0.4 1 d D . P I 2
O76B O 0.9328(13) 1.0239(12) 1.0441(11) 0.101(5) Uiso 0.4 1 d D . P I 2
C73C C 0.976(5) 1.149(6) 1.152(5) 0.09(2) Uiso 0.1 1 d D . P I 3
H73G H 1.049928 1.159028 1.154023 0.133 Uiso 0.1 1 calc R U P I 3
H73H H 0.924340 1.216269 1.133541 0.133 Uiso 0.1 1 calc R U P I 3
H73I H 0.958383 1.117353 1.215346 0.133 Uiso 0.1 1 calc R U P I 3
O75C O 0.883(2) 1.058(3) 1.070(3) 0.042(7) Uiso 0.1 1 d D . P I 3
O76C O 1.049(3) 1.042(7) 1.048(6) 0.17(4) Uiso 0.1 1 d D . P I 3

loop_
_atom_site_aniso_label
_atom_site_aniso_U_11
_atom_site_aniso_U_22
_atom_site_aniso_U_33
_atom_site_aniso_U_23
_atom_site_aniso_U_13
_atom_site_aniso_U_12
Fe1 0.0294(4) 0.0225(3) 0.0229(3) -0.0028(2) -0.0008(2) -0.0153(2)
N2 0.0315(19) 0.0234(16) 0.0243(16) -0.0037(12) -0.0017(13) -0.0144(13)
C3 0.025(2) 0.0277(19) 0.0252(19) -0.0012(15) -0.0056(15) -0.0125(15)
C4 0.033(2) 0.0262(19) 0.033(2) -0.0015(16) -0.0042(17) -0.0133(16)
C5 0.040(3) 0.030(2) 0.040(2) -0.0131(18) 0.0000(19) -0.0134(18)
C6 0.041(3) 0.034(2) 0.040(2) -0.0147(18) 0.0060(19) -0.0162(19)
C7 0.030(2) 0.032(2) 0.031(2) -0.0053(16) 0.0002(16) -0.0155(16)
C8 0.029(2) 0.0246(18) 0.0241(18) -0.0012(14) -0.0056(15) -0.0155(15)
N9 0.0338(19) 0.0268(16) 0.0231(16) -0.0025(13) 0.0008(13) -0.0200(14)
C10 0.033(2) 0.0278(19) 0.0247(19) -0.0032(15) -0.0005(16) -0.0179(16)
N11 0.042(2) 0.0339(19) 0.0341(19) -0.0104(15) 0.0065(16) -0.0225(16)
C12 0.046(3) 0.045(3) 0.041(2) -0.015(2) 0.008(2) -0.022(2)
C13 0.045(3) 0.051(3) 0.047(3) -0.019(2) 0.018(2) -0.026(2)
C14 0.040(3) 0.046(3) 0.044(3) -0.009(2) 0.012(2) -0.029(2)
N15 0.032(2) 0.0306(17) 0.0306(17) -0.0034(14) 0.0009(14) -0.0194(14)
C16 0.033(2) 0.029(2) 0.031(2) -0.0035(16) -0.0024(16) -0.0191(16)
C17 0.036(2) 0.034(2) 0.030(2) -0.0072(17) 0.0031(17) -0.0197(18)
N18 0.033(2) 0.0312(17) 0.0261(16) -0.0071(13) 0.0035(14) -0.0159(14)
C19 0.041(3) 0.036(2) 0.027(2) -0.0087(17) 0.0064(17) -0.0213(18)
N20 0.049(2) 0.038(2) 0.042(2) -0.0098(16) 0.0098(17) -0.0264(18)
C21 0.050(3) 0.046(3) 0.044(3) -0.007(2) 0.009(2) -0.032(2)
C22 0.055(3) 0.055(3) 0.039(3) -0.008(2) 0.014(2) -0.036(2)
C23 0.051(3) 0.055(3) 0.041(3) -0.011(2) 0.019(2) -0.029(2)
N24 0.041(2) 0.043(2) 0.0350(19) -0.0111(16) 0.0106(16) -0.0227(17)
C25 0.042(3) 0.039(2) 0.042(2) -0.0132(19) 0.011(2) -0.020(2)
N26 0.0314(19) 0.0239(16) 0.0264(16) -0.0039(13) 0.0010(13) -0.0137(13)
C27 0.030(2) 0.0284(19) 0.0264(19) -0.0079(15) 0.0058(15) -0.0165(16)
C28 0.040(3) 0.026(2) 0.036(2) -0.0081(17) 0.0030(18) -0.0188(17)
C29 0.045(3) 0.024(2) 0.044(2) -0.0027(18) 0.002(2) -0.0141(18)
C30 0.038(3) 0.030(2) 0.038(2) -0.0043(18) -0.0050(18) -0.0112(18)
C31 0.031(2) 0.031(2) 0.030(2) -0.0053(16) 0.0006(16) -0.0130(16)
C32 0.034(2) 0.0253(19) 0.0256(19) -0.0065(15) 0.0042(16) -0.0177(16)
N33 0.0351(19) 0.0278(16) 0.0218(15) -0.0043(13) 0.0002(13) -0.0203(14)
C34 0.035(2) 0.031(2) 0.0252(19) -0.0036(15) -0.0008(16) -0.0194(17)
N35 0.045(2) 0.0325(19) 0.036(2) 0.0021(15) -0.0091(16) -0.0198(16)
C36 0.051(3) 0.038(2) 0.047(3) 0.005(2) -0.012(2) -0.020(2)
C37 0.044(3) 0.051(3) 0.047(3) 0.004(2) -0.017(2) -0.022(2)
C38 0.042(3) 0.045(3) 0.038(2) -0.001(2) -0.009(2) -0.024(2)
N39 0.035(2) 0.0343(18) 0.0290(17) -0.0036(14) -0.0033(14) -0.0198(15)
C40 0.035(2) 0.029(2) 0.029(2) -0.0028(16) -0.0011(16) -0.0204(17)
C41 0.035(2) 0.030(2) 0.030(2) -0.0039(16) -0.0003(17) -0.0147(17)
N42 0.0321(19) 0.0264(17) 0.0282(17) -0.0008(13) -0.0052(13) -0.0132(14)
C43 0.033(2) 0.035(2) 0.031(2) -0.0047(17) -0.0054(17) -0.0170(17)
N44 0.048(2) 0.0325(19) 0.043(2) -0.0019(16) -0.0125(17) -0.0206(17)
C45 0.061(4) 0.042(3) 0.052(3) -0.007(2) -0.016(2) -0.028(2)
C46 0.056(4) 0.054(3) 0.067(4) -0.008(3) -0.023(3) -0.028(3)
C47 0.055(4) 0.049(3) 0.067(4) -0.004(3) -0.031(3) -0.018(2)
N48 0.038(2) 0.0339(19) 0.043(2) -0.0030(16) -0.0131(16) -0.0138(16)
C49 0.042(3) 0.027(2) 0.048(3) 0.0012(18) -0.015(2) -0.0118(18)
B55 0.053(4) 0.042(3) 0.038(3) -0.009(2) -0.002(2) -0.013(2)
F56 0.113(3) 0.0423(17) 0.0531(19) -0.0083(14) 0.0014(18) -0.0222(18)
F57 0.077(3) 0.074(2) 0.096(3) -0.031(2) 0.035(2) -0.031(2)
F58 0.108(3) 0.0473(17) 0.0511(18) -0.0041(14) 0.0006(18) -0.0276(18)
F59 0.080(3) 0.075(3) 0.102(3) -0.001(2) -0.037(2) -0.019(2)
C60 0.093(7) 0.078(6) 0.144(9) 0.038(6) -0.017(6) -0.038(5)
N61 0.054(3) 0.057(3) 0.129(6) 0.030(4) 0.021(3) -0.005(3)
O62 0.104(5) 0.081(4) 0.149(6) 0.028(4) 0.074(4) 0.000(3)
O63 0.070(3) 0.059(3) 0.144(5) 0.032(3) 0.011(3) -0.007(2)

loop_
_atom_type_symbol
_atom_type_description
_atom_type_scat_dispersion_real
_atom_type_scat_dispersion_imag
_atom_type_scat_source
C C 0.0181 0.0091 'International Tables Vol C Tables 4.2.6.8 and 6.1.1.4'
H H 0.0000 0.0000 'International Tables Vol C Tables 4.2.6.8 and 6.1.1.4'
N N 0.0311 0.0180 'International Tables Vol C Tables 4.2.6.8 and 6.1.1.4'
Fe Fe -1.1336 3.1974 'International Tables Vol C Tables 4.2.6.8 and 6.1.1.4'
B B 0.0090 0.0039 'International Tables Vol C Tables 4.2.6.8 and 6.1.1.4'
F F 0.0727 0.0534 'International Tables Vol C Tables 4.2.6.8 and 6.1.1.4'
O O 0.0492 0.0322 'International Tables Vol C Tables 4.2.6.8 and 6.1.1.4'

loop_
_geom_angle_atom_site_label_1
_geom_angle_atom_site_label_2
_geom_angle_atom_site_label_3
_geom_angle
_geom_angle_site_symmetry_1
_geom_angle_site_symmetry_3
_geom_angle_publ_flag
N2 Fe1 N9 74.54(12) . . ?
N2 Fe1 N18 74.36(12) . . ?
N2 Fe1 N26 156.26(12) . . ?
N2 Fe1 N33 122.64(13) . . ?
N2 Fe1 N42 89.15(12) . . ?
N9 Fe1 N42 91.12(12) . . ?
N18 Fe1 N9 148.29(13) . . ?
N18 Fe1 N42 94.47(13) . . ?
N26 Fe1 N9 121.03(13) . . ?
N26 Fe1 N18 90.43(13) . . ?
N26 Fe1 N33 74.69(12) . . ?
N26 Fe1 N42 73.69(12) . . ?
N33 Fe1 N9 100.68(12) . . ?
N33 Fe1 N18 90.88(12) . . ?
N33 Fe1 N42 147.95(13) . . ?
C3 N2 Fe1 119.8(3) . . ?
C7 N2 Fe1 119.5(3) . . ?
C7 N2 C3 119.9(3) . . ?
N2 C3 C4 121.9(4) . . ?
N2 C3 C8 113.1(3) . . ?
C4 C3 C8 125.0(4) . . ?
C3 C4 H4 121.0 . . ?
C3 C4 C5 118.0(4) . . ?
C5 C4 H4 121.0 . . ?
C4 C5 H5 119.9 . . ?
C6 C5 C4 120.1(4) . . ?
C6 C5 H5 119.9 . . ?
C5 C6 H6 120.9 . . ?
C5 C6 C7 118.2(4) . . ?
C7 C6 H6 120.9 . . ?
N2 C7 C6 121.7(4) . . ?
N2 C7 C17 113.3(4) . . ?
C6 C7 C17 125.0(4) . . ?
N9 C8 C3 118.2(3) . . ?
C16 C8 C3 130.6(4) . . ?
C16 C8 N9 111.2(4) . . ?
C8 N9 Fe1 113.2(2) . . ?
C10 N9 Fe1 139.8(3) . . ?
C10 N9 C8 105.7(3) . . ?
N9 C10 N11 127.7(3) . . ?
N9 C10 N15 110.2(3) . . ?
N11 C10 N15 122.1(4) . . ?
C12 N11 C10 116.3(4) . . ?
N11 C12 H12 118.0 . . ?
N11 C12 C13 124.1(4) . . ?
C13 C12 H12 118.0 . . ?
C12 C13 H13 120.5 . . ?
C14 C13 C12 119.0(4) . . ?
C14 C13 H13 120.5 . . ?
C13 C14 H14 121.0 . . ?
C13 C14 N15 117.9(4) . . ?
N15 C14 H14 121.0 . . ?
C14 N15 C10 120.6(4) . . ?
C14 N15 C16 132.0(3) . . ?
C16 N15 C10 107.5(3) . . ?
C8 C16 N15 105.5(3) . . ?
C8 C16 H16 127.2 . . ?
N15 C16 H16 127.2 . . ?
N18 C17 C7 117.9(4) . . ?
C25 C17 C7 131.1(4) . . ?
C25 C17 N18 111.0(4) . . ?
C17 N18 Fe1 114.0(3) . . ?
C19 N18 Fe1 139.8(3) . . ?
C19 N18 C17 105.8(3) . . ?
N18 C19 N20 127.7(4) . . ?
N18 C19 N24 109.9(4) . . ?
N20 C19 N24 122.4(4) . . ?
C21 N20 C19 116.2(4) . . ?
N20 C21 H21 117.9 . . ?
N20 C21 C22 124.3(4) . . ?
C22 C21 H21 117.9 . . ?
C21 C22 H22 120.6 . . ?
C23 C22 C21 118.8(4) . . ?
C23 C22 H22 120.6 . . ?
C22 C23 H23 121.2 . . ?
C22 C23 N24 117.6(4) . . ?
N24 C23 H23 121.2 . . ?
C23 N24 C19 120.6(4) . . ?
C25 N24 C19 107.6(4) . . ?
C25 N24 C23 131.9(4) . . ?
C17 C25 N24 105.7(4) . . ?
C17 C25 H25 127.1 . . ?
N24 C25 H25 127.1 . . ?
C27 N26 Fe1 119.3(3) . . ?
C27 N26 C31 119.6(3) . . ?
C31 N26 Fe1 120.4(3) . . ?
N26 C27 C28 121.7(4) . . ?
N26 C27 C32 113.0(3) . . ?
C28 C27 C32 125.3(4) . . ?
C27 C28 H28 120.9 . . ?
C29 C28 C27 118.2(4) . . ?
C29 C28 H28 120.9 . . ?
C28 C29 H29 119.7 . . ?
C30 C29 C28 120.5(4) . . ?
C30 C29 H29 119.7 . . ?
C29 C30 H30 121.0 . . ?
C29 C30 C31 117.9(4) . . ?
C31 C30 H30 121.0 . . ?
N26 C31 C30 122.0(4) . . ?
N26 C31 C41 112.7(3) . . ?
C30 C31 C41 125.3(4) . . ?
N33 C32 C27 118.5(3) . . ?
C40 C32 C27 130.9(4) . . ?
C40 C32 N33 110.6(4) . . ?
C32 N33 Fe1 113.2(3) . . ?
C34 N33 Fe1 139.6(3) . . ?
C34 N33 C32 106.1(3) . . ?
N33 C34 N35 127.8(4) . . ?
N33 C34 N39 110.0(3) . . ?
N35 C34 N39 122.2(4) . . ?
C36 N35 C34 116.5(4) . . ?
N35 C36 H36 117.9 . . ?
N35 C36 C37 124.3(4) . . ?
C37 C36 H36 117.9 . . ?
C36 C37 H37 120.6 . . ?
C38 C37 C36 118.8(4) . . ?
C38 C37 H37 120.6 . . ?
C37 C38 H38 121.2 . . ?
C37 C38 N39 117.6(4) . . ?
N39 C38 H38 121.2 . . ?
C38 N39 C34 120.6(4) . . ?
C38 N39 C40 131.9(4) . . ?
C40 N39 C34 107.4(3) . . ?
C32 C40 N39 105.9(3) . . ?
C32 C40 H40 127.1 . . ?
N39 C40 H40 127.1 . . ?
N42 C41 C31 117.8(4) . . ?
C49 C41 C31 130.9(4) . . ?
C49 C41 N42 111.2(4) . . ?
C41 N42 Fe1 115.0(3) . . ?
C43 N42 Fe1 139.0(3) . . ?
C43 N42 C41 105.9(3) . . ?
N42 C43 N44 127.5(4) . . ?
N42 C43 N48 110.0(4) . . ?
N44 C43 N48 122.5(4) . . ?
C45 N44 C43 116.0(4) . . ?
N44 C45 H45 117.9 . . ?
N44 C45 C46 124.1(5) . . ?
C46 C45 H45 117.9 . . ?
C45 C46 H46 120.4 . . ?
C47 C46 C45 119.2(5) . . ?
C47 C46 H46 120.4 . . ?
C46 C47 H47 121.1 . . ?
C46 C47 N48 117.9(5) . . ?
N48 C47 H47 121.1 . . ?
C47 N48 C43 120.2(4) . . ?
C47 N48 C49 132.9(4) . . ?
C49 N48 C43 106.9(4) . . ?
C41 C49 N48 106.0(4) . . ?
C41 C49 H49 127.0 . . ?
N48 C49 H49 127.0 . . ?
F52A B50A F51A 104.7(13) . . ?
F52A B50A F53A 122.1(15) . . ?
F52A B50A F54A 103.2(12) . . ?
F53A B50A F51A 105.8(12) . . ?
F54A B50A F51A 113.8(14) . . ?
F54A B50A F53A 107.6(12) . . ?
F51B B50B F54B 110.9(12) . . ?
F52B B50B F51B 109.0(11) . . ?
F52B B50B F53B 104.2(11) . . ?
F52B B50B F54B 107.5(10) . . ?
F53B B50B F51B 109.8(10) . . ?
F53B B50B F54B 115.1(11) . . ?
F51C B50C F52C 109.2(13) . . ?
F51C B50C F53C 107.5(15) . . ?
F51C B50C F54C 113.1(14) . . ?
F52C B50C F53C 110.0(16) . . ?
F54C B50C F52C 109.2(13) . . ?
F54C B50C F53C 107.8(15) . . ?
F56 B55 F57 108.2(5) . . ?
F56 B55 F58 109.9(4) . . ?
F58 B55 F57 107.6(5) . . ?
F59 B55 F56 113.2(5) . . ?
F59 B55 F57 108.6(5) . . ?
F59 B55 F58 109.1(5) . . ?
H60A C60 H60B 109.5 . . ?
H60A C60 H60C 109.5 . . ?
H60B C60 H60C 109.5 . . ?
N61 C60 H60A 109.5 . . ?
N61 C60 H60B 109.5 . . ?
N61 C60 H60C 109.5 . . ?
O62 N61 C60 116.8(6) . . ?
O63 N61 C60 119.6(8) . . ?
O63 N61 O62 123.5(9) . . ?
H64D C64A H64E 109.5 . . ?
H64D C64A H64F 109.5 . . ?
H64E C64A H64F 109.5 . . ?
N65A C64A H64D 109.5 . . ?
N65A C64A H64E 109.5 . . ?
N65A C64A H64F 109.5 . . ?
O66A N65A C64A 117.4(10) . . ?
O67A N65A C64A 123.3(10) . . ?
O67A N65A O66A 119.2(10) . . ?
H64A C64B H64B 109.5 . . ?
H64A C64B H64C 109.5 . . ?
H64B C64B H64C 109.5 . . ?
C65B C64B H64A 109.5 . . ?
C65B C64B H64B 109.5 . . ?
C65B C64B H64C 109.5 . . ?
C64B C65B H65A 108.5 . . ?
C64B C65B H65B 108.5 . . ?
C64B C65B O66B 115.0(11) . . ?
H65A C65B H65B 107.5 . . ?
O66B C65B H65A 108.5 . . ?
O66B C65B H65B 108.5 . . ?
C67B O66B C65B 109.6(12) . . ?
O66B C67B H67A 109.5 . . ?
O66B C67B H67B 109.5 . . ?
O66B C67B C68B 110.5(16) . . ?
H67A C67B H67B 108.1 . . ?
C68B C67B H67A 109.5 . . ?
C68B C67B H67B 109.5 . . ?
C67B C68B H68A 109.5 . . ?
C67B C68B H68B 109.5 . . ?
C67B C68B H68C 109.5 . . ?
H68A C68B H68B 109.5 . . ?
H68A C68B H68C 109.5 . . ?
H68B C68B H68C 109.5 . . ?
H69A C69A H69B 109.5 . . ?
H69A C69A H69C 109.5 . . ?
H69B C69A H69C 109.5 . . ?
N70A C69A H69A 109.5 . . ?
N70A C69A H69B 109.5 . . ?
N70A C69A H69C 109.5 . . ?
O71A N70A C69A 121.4(14) . . ?
O72A N70A C69A 120.4(14) . . ?
O72A N70A O71A 117.7(12) . . ?
O71B N70B C69B 118.3(12) . . ?
O72B N70B C69B 121.5(14) . . ?
O72B N70B O71B 119.3(14) . . ?
O71C N70B C69C 123.5(19) . . ?
O71C N70B O72C 114.4(17) . . ?
O72C N70B C69C 118.3(18) . . ?
N70B C69B H69D 109.5 . . ?
N70B C69B H69E 109.5 . . ?
N70B C69B H69F 109.5 . . ?
H69D C69B H69E 109.5 . . ?
H69D C69B H69F 109.5 . . ?
H69E C69B H69F 109.5 . . ?
N70B C69C H69G 109.5 . . ?
N70B C69C H69H 109.5 . . ?
N70B C69C H69I 109.5 . . ?
H69G C69C H69H 109.5 . . ?
H69G C69C H69I 109.5 . . ?
H69H C69C H69I 109.5 . . ?
H73A C73A H73B 109.5 . . ?
H73A C73A H73C 109.5 . . ?
H73B C73A H73C 109.5 . . ?
N74A C73A H73A 109.5 . . ?
N74A C73A H73B 109.5 . . ?
N74A C73A H73C 109.5 . . ?
O75A N74A C73A 115.7(12) . . ?
O76A N74A C73A 123.9(13) . . ?
O76A N74A O75A 119.5(12) . . ?
O75B N74B C73B 117.7(12) . . ?
O75B N74B O76B 121.1(12) . . ?
O76B N74B C73B 121.2(13) . . ?
O75C N74B C73C 123.0(18) . . ?
O75C N74B O76C 117.4(19) . . ?
O76C N74B C73C 119.3(19) . . ?
N74B C73B H73D 109.5 . . ?
N74B C73B H73E 109.5 . . ?
N74B C73B H73F 109.5 . . ?
H73D C73B H73E 109.5 . . ?
H73D C73B H73F 109.5 . . ?
H73E C73B H73F 109.5 . . ?
N74B C73C H73G 109.5 . . ?
N74B C73C H73H 109.5 . . ?
N74B C73C H73I 109.5 . . ?
H73G C73C H73H 109.5 . . ?
H73G C73C H73I 109.5 . . ?
H73H C73C H73I 109.5 . . ?

loop_
_geom_bond_atom_site_label_1
_geom_bond_atom_site_label_2
_geom_bond_distance
_geom_bond_site_symmetry_2
_geom_bond_publ_flag
Fe1 N2 2.160(3) . ?
Fe1 N9 2.209(3) . ?
Fe1 N18 2.203(3) . ?
Fe1 N26 2.162(3) . ?
Fe1 N33 2.196(3) . ?
Fe1 N42 2.212(3) . ?
N2 C3 1.338(5) . ?
N2 C7 1.338(5) . ?
C3 C4 1.385(6) . ?
C3 C8 1.462(6) . ?
C4 H4 0.9500 . ?
C4 C5 1.388(6) . ?
C5 H5 0.9500 . ?
C5 C6 1.384(6) . ?
C6 H6 0.9500 . ?
C6 C7 1.388(6) . ?
C7 C17 1.465(6) . ?
C8 N9 1.390(5) . ?
C8 C16 1.357(6) . ?
N9 C10 1.317(5) . ?
C10 N11 1.344(5) . ?
C10 N15 1.397(5) . ?
N11 C12 1.320(6) . ?
C12 H12 0.9500 . ?
C12 C13 1.418(6) . ?
C13 H13 0.9500 . ?
C13 C14 1.342(7) . ?
C14 H14 0.9500 . ?
C14 N15 1.371(6) . ?
N15 C16 1.376(6) . ?
C16 H16 0.9500 . ?
C17 N18 1.373(5) . ?
C17 C25 1.353(6) . ?
N18 C19 1.329(5) . ?
C19 N20 1.340(6) . ?
C19 N24 1.380(6) . ?
N20 C21 1.308(6) . ?
C21 H21 0.9500 . ?
C21 C22 1.414(7) . ?
C22 H22 0.9500 . ?
C22 C23 1.340(7) . ?
C23 H23 0.9500 . ?
C23 N24 1.374(6) . ?
N24 C25 1.371(6) . ?
C25 H25 0.9500 . ?
N26 C27 1.342(5) . ?
N26 C31 1.344(5) . ?
C27 C28 1.389(6) . ?
C27 C32 1.457(6) . ?
C28 H28 0.9500 . ?
C28 C29 1.384(6) . ?
C29 H29 0.9500 . ?
C29 C30 1.383(6) . ?
C30 H30 0.9500 . ?
C30 C31 1.387(6) . ?
C31 C41 1.466(6) . ?
C32 N33 1.387(5) . ?
C32 C40 1.366(6) . ?
N33 C34 1.324(5) . ?
C34 N35 1.342(6) . ?
C34 N39 1.397(5) . ?
N35 C36 1.309(6) . ?
C36 H36 0.9500 . ?
C36 C37 1.417(7) . ?
C37 H37 0.9500 . ?
C37 C38 1.352(7) . ?
C38 H38 0.9500 . ?
C38 N39 1.368(6) . ?
N39 C40 1.375(6) . ?
C40 H40 0.9500 . ?
C41 N42 1.367(5) . ?
C41 C49 1.356(6) . ?
N42 C43 1.329(5) . ?
C43 N44 1.338(6) . ?
C43 N48 1.391(6) . ?
N44 C45 1.321(6) . ?
C45 H45 0.9500 . ?
C45 C46 1.402(8) . ?
C46 H46 0.9500 . ?
C46 C47 1.342(8) . ?
C47 H47 0.9500 . ?
C47 N48 1.368(6) . ?
N48 C49 1.375(6) . ?
C49 H49 0.9500 . ?
B50A F51A 1.397(17) . ?
B50A F52A 1.375(17) . ?
B50A F53A 1.389(16) . ?
B50A F54A 1.382(17) . ?
B50B F51B 1.383(15) . ?
B50B F52B 1.364(14) . ?
B50B F53B 1.366(15) . ?
B50B F54B 1.424(14) . ?
B50C F51C 1.356(16) . ?
B50C F52C 1.364(15) . ?
B50C F53C 1.403(17) . ?
B50C F54C 1.362(17) . ?
B55 F56 1.371(7) . ?
B55 F57 1.399(7) . ?
B55 F58 1.398(7) . ?
B55 F59 1.350(7) . ?
C60 H60A 0.9800 . ?
C60 H60B 0.9800 . ?
C60 H60C 0.9800 . ?
C60 N61 1.460(13) . ?
N61 O62 1.228(10) . ?
N61 O63 1.212(7) . ?
C64A H64D 0.9800 . ?
C64A H64E 0.9800 . ?
C64A H64F 0.9800 . ?
C64A N65A 1.463(12) . ?
N65A O66A 1.244(12) . ?
N65A O67A 1.191(11) . ?
C64B H64A 0.9800 . ?
C64B H64B 0.9800 . ?
C64B H64C 0.9800 . ?
C64B C65B 1.359(12) . ?
C65B H65A 0.9900 . ?
C65B H65B 0.9900 . ?
C65B O66B 1.413(14) . ?
O66B C67B 1.412(15) . ?
C67B H67A 0.9900 . ?
C67B H67B 0.9900 . ?
C67B C68B 1.552(17) . ?
C68B H68A 0.9800 . ?
C68B H68B 0.9800 . ?
C68B H68C 0.9800 . ?
C69A H69A 0.9800 . ?
C69A H69B 0.9800 . ?
C69A H69C 0.9800 . ?
C69A N70A 1.441(14) . ?
N70A O71A 1.233(13) . ?
N70A O72A 1.193(13) . ?
N70B C69B 1.464(14) . ?
N70B O71B 1.221(12) . ?
N70B O72B 1.187(14) . ?
N70B C69C 1.418(17) . ?
N70B O71C 1.217(17) . ?
N70B O72C 1.263(16) . ?
C69B H69D 0.9800 . ?
C69B H69E 0.9800 . ?
C69B H69F 0.9800 . ?
C69C H69G 0.9800 . ?
C69C H69H 0.9800 . ?
C69C H69I 0.9800 . ?
C73A H73A 0.9800 . ?
C73A H73B 0.9800 . ?
C73A H73C 0.9800 . ?
C73A N74A 1.483(14) . ?
N74A O75A 1.214(13) . ?
N74A O76A 1.181(12) . ?
N74B C73B 1.464(14) . ?
N74B O75B 1.214(13) . ?
N74B O76B 1.220(12) . ?
N74B C73C 1.436(17) . ?
N74B O75C 1.217(16) . ?
N74B O76C 1.223(18) . ?
C73B H73D 0.9800 . ?
C73B H73E 0.9800 . ?
C73B H73F 0.9800 . ?
C73C H73G 0.9800 . ?
C73C H73H 0.9800 . ?
C73C H73I 0.9800 . ?

loop_
_geom_torsion_atom_site_label_1
_geom_torsion_atom_site_label_2
_geom_torsion_atom_site_label_3
_geom_torsion_atom_site_label_4
_geom_torsion
_geom_torsion_site_symmetry_1
_geom_torsion_site_symmetry_2
_geom_torsion_site_symmetry_3
_geom_torsion_site_symmetry_4
_geom_torsion_publ_flag
Fe1 N2 C3 C4 173.0(3) . . . . ?
Fe1 N2 C3 C8 -5.4(4) . . . . ?
Fe1 N2 C7 C6 -172.1(3) . . . . ?
Fe1 N2 C7 C17 6.7(5) . . . . ?
Fe1 N9 C10 N11 -16.5(7) . . . . ?
Fe1 N9 C10 N15 164.0(3) . . . . ?
Fe1 N18 C19 N20 8.0(8) . . . . ?
Fe1 N18 C19 N24 -171.1(3) . . . . ?
Fe1 N26 C27 C28 172.4(3) . . . . ?
Fe1 N26 C27 C32 -6.9(4) . . . . ?
Fe1 N26 C31 C30 -172.0(3) . . . . ?
Fe1 N26 C31 C41 7.0(5) . . . . ?
Fe1 N33 C34 N35 -14.4(7) . . . . ?
Fe1 N33 C34 N39 166.0(3) . . . . ?
Fe1 N42 C43 N44 -1.7(8) . . . . ?
Fe1 N42 C43 N48 177.7(3) . . . . ?
N2 C3 C4 C5 -1.6(6) . . . . ?
N2 C3 C8 N9 -3.4(5) . . . . ?
N2 C3 C8 C16 175.3(4) . . . . ?
N2 C7 C17 N18 0.7(6) . . . . ?
N2 C7 C17 C25 -178.9(5) . . . . ?
C3 N2 C7 C6 -2.0(6) . . . . ?
C3 N2 C7 C17 176.7(4) . . . . ?
C3 C4 C5 C6 -0.9(6) . . . . ?
C3 C8 N9 Fe1 10.0(4) . . . . ?
C3 C8 N9 C10 179.3(3) . . . . ?
C3 C8 C16 N15 -178.7(4) . . . . ?
C4 C3 C8 N9 178.1(4) . . . . ?
C4 C3 C8 C16 -3.1(7) . . . . ?
C4 C5 C6 C7 1.9(7) . . . . ?
C5 C6 C7 N2 -0.4(7) . . . . ?
C5 C6 C7 C17 -179.0(4) . . . . ?
C6 C7 C17 N18 179.5(4) . . . . ?
C6 C7 C17 C25 -0.2(8) . . . . ?
C7 N2 C3 C4 3.1(6) . . . . ?
C7 N2 C3 C8 -175.4(4) . . . . ?
C7 C17 N18 Fe1 -7.4(5) . . . . ?
C7 C17 N18 C19 177.9(4) . . . . ?
C7 C17 C25 N24 -177.9(5) . . . . ?
C8 C3 C4 C5 176.7(4) . . . . ?
C8 N9 C10 N11 179.0(4) . . . . ?
C8 N9 C10 N15 -0.5(4) . . . . ?
N9 C8 C16 N15 0.1(5) . . . . ?
N9 C10 N11 C12 -179.8(4) . . . . ?
N9 C10 N15 C14 -179.2(4) . . . . ?
N9 C10 N15 C16 0.6(5) . . . . ?
C10 N11 C12 C13 0.0(7) . . . . ?
C10 N15 C16 C8 -0.4(4) . . . . ?
N11 C10 N15 C14 1.2(6) . . . . ?
N11 C10 N15 C16 -178.9(4) . . . . ?
N11 C12 C13 C14 -0.4(8) . . . . ?
C12 C13 C14 N15 1.3(8) . . . . ?
C13 C14 N15 C10 -1.7(7) . . . . ?
C13 C14 N15 C16 178.6(5) . . . . ?
C14 N15 C16 C8 179.4(4) . . . . ?
N15 C10 N11 C12 -0.4(6) . . . . ?
C16 C8 N9 Fe1 -168.9(3) . . . . ?
C16 C8 N9 C10 0.3(5) . . . . ?
C17 N18 C19 N20 -179.5(5) . . . . ?
C17 N18 C19 N24 1.4(5) . . . . ?
N18 C17 C25 N24 2.4(6) . . . . ?
N18 C19 N20 C21 179.2(5) . . . . ?
N18 C19 N24 C23 179.8(4) . . . . ?
N18 C19 N24 C25 0.1(5) . . . . ?
C19 N20 C21 C22 0.6(8) . . . . ?
C19 N24 C25 C17 -1.5(5) . . . . ?
N20 C19 N24 C23 0.5(7) . . . . ?
N20 C19 N24 C25 -179.2(5) . . . . ?
N20 C21 C22 C23 1.8(9) . . . . ?
C21 C22 C23 N24 -2.9(8) . . . . ?
C22 C23 N24 C19 1.9(8) . . . . ?
C22 C23 N24 C25 -178.5(5) . . . . ?
C23 N24 C25 C17 178.9(5) . . . . ?
N24 C19 N20 C21 -1.7(7) . . . . ?
C25 C17 N18 Fe1 172.4(3) . . . . ?
C25 C17 N18 C19 -2.4(5) . . . . ?
N26 C27 C28 C29 -0.9(6) . . . . ?
N26 C27 C32 N33 -2.1(5) . . . . ?
N26 C27 C32 C40 177.3(4) . . . . ?
N26 C31 C41 N42 -4.9(5) . . . . ?
N26 C31 C41 C49 174.6(5) . . . . ?
C27 N26 C31 C30 -0.9(6) . . . . ?
C27 N26 C31 C41 178.0(3) . . . . ?
C27 C28 C29 C30 0.0(7) . . . . ?
C27 C32 N33 Fe1 9.6(4) . . . . ?
C27 C32 N33 C34 -179.9(3) . . . . ?
C27 C32 C40 N39 -179.9(4) . . . . ?
C28 C27 C32 N33 178.5(4) . . . . ?
C28 C27 C32 C40 -2.0(7) . . . . ?
C28 C29 C30 C31 0.3(7) . . . . ?
C29 C30 C31 N26 0.1(7) . . . . ?
C29 C30 C31 C41 -178.6(4) . . . . ?
C30 C31 C41 N42 174.0(4) . . . . ?
C30 C31 C41 C49 -6.6(8) . . . . ?
C31 N26 C27 C28 1.3(6) . . . . ?
C31 N26 C27 C32 -178.1(3) . . . . ?
C31 C41 N42 Fe1 0.8(5) . . . . ?
C31 C41 N42 C43 178.7(4) . . . . ?
C31 C41 C49 N48 -178.7(4) . . . . ?
C32 C27 C28 C29 178.4(4) . . . . ?
C32 N33 C34 N35 179.0(4) . . . . ?
C32 N33 C34 N39 -0.5(4) . . . . ?
N33 C32 C40 N39 -0.4(5) . . . . ?
N33 C34 N35 C36 -178.1(5) . . . . ?
N33 C34 N39 C38 178.9(4) . . . . ?
N33 C34 N39 C40 0.3(5) . . . . ?
C34 N35 C36 C37 -1.9(8) . . . . ?
C34 N39 C40 C32 0.0(5) . . . . ?
N35 C34 N39 C38 -0.7(6) . . . . ?
N35 C34 N39 C40 -179.3(4) . . . . ?
N35 C36 C37 C38 1.6(9) . . . . ?
C36 C37 C38 N39 -0.7(8) . . . . ?
C37 C38 N39 C34 0.3(7) . . . . ?
C37 C38 N39 C40 178.5(5) . . . . ?
C38 N39 C40 C32 -178.3(5) . . . . ?
N39 C34 N35 C36 1.4(7) . . . . ?
C40 C32 N33 Fe1 -170.0(3) . . . . ?
C40 C32 N33 C34 0.6(5) . . . . ?
C41 N42 C43 N44 -178.8(5) . . . . ?
C41 N42 C43 N48 0.6(5) . . . . ?
N42 C41 C49 N48 0.8(6) . . . . ?
N42 C43 N44 C45 179.0(5) . . . . ?
N42 C43 N48 C47 -179.9(5) . . . . ?
N42 C43 N48 C49 -0.1(5) . . . . ?
C43 N44 C45 C46 0.7(9) . . . . ?
C43 N48 C49 C41 -0.4(5) . . . . ?
N44 C43 N48 C47 -0.5(7) . . . . ?
N44 C43 N48 C49 179.3(5) . . . . ?
N44 C45 C46 C47 -0.4(10) . . . . ?
C45 C46 C47 N48 -0.4(10) . . . . ?
C46 C47 N48 C43 0.8(9) . . . . ?
C46 C47 N48 C49 -179.0(6) . . . . ?
C47 N48 C49 C41 179.3(6) . . . . ?
N48 C43 N44 C45 -0.3(7) . . . . ?
C49 C41 N42 Fe1 -178.8(3) . . . . ?
C49 C41 N42 C43 -0.9(5) . . . . ?
C64B C65B O66B C67B -175.7(14) . . . . ?
C65B O66B C67B C68B 163(2) . . . . ?
